data_4348462
loop_
_publ_author_name
'Benjamin, Helen'
'Zheng, Yonghao'
'Batsanov, Andrei S.'
'Fox, Mark A.'
'Al-Attar, Hameed A'
'Monkman, Andrew P.'
'Bryce, Martin R.'

_publ_section_title
;
 Sulfonyl-Substituted Heteroleptic Cyclometalated Iridium(III) Complexes
 as Blue Emitters for Solution-Processable Phosphorescent Organic
 Light-Emitting Diodes.
;
_journal_issue 17
_journal_name_full 'Inorganic chemistry'
_journal_page_first 8612
_journal_page_last 8627
_journal_paper_doi 10.1021/acs.inorgchem.6b01179
_journal_volume 55
_journal_year 2016
_chemical_formula_moiety 'C52 H52 Ir N3 O10 S2, 4(C H2 Cl2)'
_chemical_formula_sum 'C56 H60 Cl8 Ir N3 O10 S2'
_chemical_formula_weight 1474.99
_space_group_crystal_system triclinic
_space_group_IT_number 2
_space_group_name_Hall '-P 1'
_space_group_name_H-M_alt 'P -1'
_atom_sites_solution_hydrogens geom
_atom_sites_solution_primary heavy
_atom_sites_solution_secondary difmap
_audit_creation_date 2016-04-17
_audit_creation_method
;
Olex2 1.2-beta
(compiled 2016.02.19 svn.r3266 for OlexSys, GUI svn.r5155)
;
_cell_angle_alpha 92.497(3)
_cell_angle_beta 106.093(2)
_cell_angle_gamma 117.601(2)
_cell_formula_units_Z 2
_cell_length_a 14.6522(9)
_cell_length_b 15.5667(10)
_cell_length_c 15.8059(10)
_cell_measurement_reflns_used 9415
_cell_measurement_temperature 120
_cell_measurement_theta_max 30.09
_cell_measurement_theta_min 2.65
_cell_volume 3006.4(3)
_computing_cell_refinement 'SAINT v8.34A (Bruker, 2013)'
_computing_data_collection 'APEX2 v.2013.4_1 (Bruker, 2013)'
_computing_data_reduction 'SAINT v8.34A (Bruker, 2013)'
_computing_molecular_graphics 'Olex2 (Dolomanov et al., 2009)'
_computing_publication_material 'Olex2 (Dolomanov et al., 2009)'
_computing_structure_refinement 'ShelXL 2014/7 (Sheldrick, 2015)'
_computing_structure_solution 'ShelXS 2013/1 (Sheldrick, 2008)'
_diffrn_ambient_temperature 120
_diffrn_detector_type 'Bruker PHOTON 100 CMOS'
_diffrn_measured_fraction_theta_full 0.997
_diffrn_measured_fraction_theta_max 0.993
_diffrn_measurement_device '3-circle area detector diffractometer'
_diffrn_measurement_device_type 'Bruker D8 Venture'
_diffrn_measurement_method '\f and \w scans'
_diffrn_radiation_monochromator 'focusing mirrors'
_diffrn_radiation_probe x-ray
_diffrn_radiation_type MoK\a
_diffrn_radiation_wavelength 0.71073
_diffrn_reflns_av_R_equivalents 0.0511
_diffrn_reflns_av_unetI/netI 0.0521
_diffrn_reflns_Laue_measured_fraction_full 0.997
_diffrn_reflns_Laue_measured_fraction_max 0.993
_diffrn_reflns_limit_h_max 20
_diffrn_reflns_limit_h_min -20
_diffrn_reflns_limit_k_max 21
_diffrn_reflns_limit_k_min -21
_diffrn_reflns_limit_l_max 22
_diffrn_reflns_limit_l_min -22
_diffrn_reflns_number 60242
_diffrn_reflns_point_group_measured_fraction_full 0.997
_diffrn_reflns_point_group_measured_fraction_max 0.993
_diffrn_reflns_theta_full 25.242
_diffrn_reflns_theta_max 30.154
_diffrn_reflns_theta_min 2.232
_diffrn_source 'ImuS microsource'
_diffrn_standards_number 0
_exptl_absorpt_coefficient_mu 2.704
_exptl_absorpt_correction_T_max 0.7460
_exptl_absorpt_correction_T_min 0.4419
_exptl_absorpt_correction_type multi-scan
_exptl_absorpt_process_details
;
SADABS-2014/4 (Bruker,2014/4) was used for absorption correction.
wR2(int) was 0.1116 before and 0.0738 after correction.
The Ratio of minimum to maximum transmission is 0.5924.
The \l/2 correction factor is Not present.
;
_exptl_crystal_colour yellow
_exptl_crystal_density_diffrn 1.629
_exptl_crystal_description 'irregular block'
_exptl_crystal_F_000 1484
_exptl_crystal_size_max 0.575
_exptl_crystal_size_mid 0.4
_exptl_crystal_size_min 0.282
_refine_diff_density_max 5.435
_refine_diff_density_min -2.444
_refine_diff_density_rms 0.214
_refine_ls_extinction_method none
_refine_ls_goodness_of_fit_ref 1.057
_refine_ls_hydrogen_treatment constr
_refine_ls_matrix_type full
_refine_ls_number_parameters 750
_refine_ls_number_reflns 17652
_refine_ls_number_restraints 674
_refine_ls_restrained_S_all 1.043
_refine_ls_R_factor_all 0.0731
_refine_ls_R_factor_gt 0.0601
_refine_ls_shift/su_max 0.001
_refine_ls_shift/su_mean 0.000
_refine_ls_structure_factor_coef Fsqd
_refine_ls_weighting_details 'w=1/[\s^2^(Fo^2^)+(0.0680P)^2^+24.6750P] where P=(Fo^2^+2Fc^2^)/3'
_refine_ls_weighting_scheme calc
_refine_ls_wR_factor_gt 0.1470
_refine_ls_wR_factor_ref 0.1588
_reflns_Friedel_coverage 0.000
_reflns_number_gt 15213
_reflns_number_total 17652
_reflns_threshold_expression 'I > 2\s(I)'
_cod_data_source_file 31.cif
_cod_data_source_block 31
_cod_depositor_comments
;
The following automatic conversions were performed:

data item '_diffrn_radiation_probe' value 'X-ray' was changed to
'x-ray' in accordance with the
/home/saulius/struct/COD-crude-data/automatic-downloads/DataCite-retrospective/ACS/depositions/lib/dictionaries/cif_core.dic
dictionary named 'cif_core.dic' version 2.4.2 last updated on
2011-04-26.

Automatic conversion script
Id: cif_fix_values 6909 2019-04-08 15:41:33Z antanas 
;
_cod_database_code 4348462
_shelx_space_group_comment
;
The symmetry employed for this shelxl refinement is uniquely defined
by the following loop, which should always be used as a source of
symmetry information in preference to the above space-group names.
They are only intended as comments.
;
_shelx_estimated_absorpt_t_max 0.516
_shelx_estimated_absorpt_t_min 0.305
_computing.bruker_data_scaling 'SADABS V2012/1 (Bruker AXS Inc.)'

_olex2_refinement_description
;
1. Fixed Uiso
 At 1.2 times of:
  All C(H) groups, All C(H,H) groups, All C(H,H,H,H) groups
 At 1.5 times of:
  All C(H,H,H) groups, All C(H,H,H,H,H,H) groups
2. Restrained distances
 C38B-C37 \\sim C38A-C37
 with sigma of 0.02
 C38B-C39B \\sim C38A-C39A
 with sigma of 0.02
3. Uiso/Uaniso restraints and constraints
Uanis(Cl8A) = Uanis(Cl8B)
Uanis(Cl7A) = Uanis(Cl7B)
Uiso(C38B) = Uiso(C38A)
Uanis(C40B) = Uanis(C40A)
Uanis(C39A) = Uanis(C39B)
Uanis(C41A) = Uanis(C41B)
Uanis(C43B) = Uanis(C43A)
4. Rigid body (RIGU) restrains
 All non-hydrogen atoms
 with sigma for 1-2 distances of 0.004 and sigma for 1-3 distances of 0.004
5. Others
 Fixed Sof: H37(0.55) H37A(0.45) H42A(0.55) H42B(0.55) H42C(0.55) H42D(0.45)
 H42E(0.45) H42F(0.45) C38A(0.55) C39A(0.55) H39A(0.55) C40A(0.55) C41A(0.55)
 H41D(0.55) H41E(0.55) H41F(0.55) C43A(0.55) H43A(0.55) H43B(0.55) H43C(0.55)
 C38B(0.45) C39B(0.45) H39B(0.45) C40B(0.45) C41B(0.45) H41A(0.45) H41B(0.45)
 H41C(0.45) C43B(0.45) H43D(0.45) H43E(0.45) H43F(0.45) H56C(0.5) H56D(0.5)
 H56A(0.5) H56B(0.5) Cl7A(0.5) Cl8A(0.5) Cl7B(0.5) Cl8B(0.5)
6.a Secondary CH2 refined with riding coordinates:
 C54(H54A,H54B), C55(H55A,H55B), C53(H53A,H53B), C56(H56C,H56D), C56(H56A,H56B)
6.b Me refined with riding coordinates:
 C42(H42A,H42B,H42C), C42(H42D,H42E,H42F)
6.c Aromatic/amide H refined with riding coordinates:
 C3(H3), C4(H4), C5(H5), C6(H6), C8(H8), C14(H14), C16(H16), C17(H17),
 C19(H19), C25(H25), C27(H27), C28(H28), C37(H37), C37(H37A), C46(H46),
 C48(H48), C39A(H39A), C39B(H39B)
6.d Idealised Me refined as rotating group:
 C29(H29A,H29B,H29C), C30(H30A,H30B,H30C), C31(H31A,H31B,H31C), C32(H32A,H32B,
 H32C), C33(H33A,H33B,H33C), C34(H34A,H34B,H34C), C50(H50A,H50B,H50C), C51(H51A,
 H51B,H51C), C52(H52A,H52B,H52C), C41A(H41D,H41E,H41F), C43A(H43A,H43B,H43C),
 C41B(H41A,H41B,H41C), C43B(H43D,H43E,H43F)
;
_shelx_shelxl_version_number 2014/7
_olex2_diffrn_ambient_temperature_device 'Oxford Cryosystems'
_olex2_submission_special_instructions 'No special instructions were received'

loop_
_space_group_symop_operation_xyz
'x, y, z'
'-x, -y, -z'

loop_
_atom_site_label
_atom_site_type_symbol
_atom_site_fract_x
_atom_site_fract_y
_atom_site_fract_z
_atom_site_U_iso_or_equiv
_atom_site_adp_type
_atom_site_occupancy
_atom_site_site_symmetry_order
_atom_site_calc_flag
_atom_site_refinement_flags_posn
_atom_site_refinement_flags_adp
_atom_site_refinement_flags_occupancy
_atom_site_disorder_assembly
_atom_site_disorder_group
Ir Ir 0.27027(2) 0.56016(2) 0.82121(2) 0.01746(6) Uani 1 1 d . U . . .
S1 S 0.02545(12) 0.29158(10) 0.41166(8) 0.0254(3) Uani 1 1 d . U . . .
S2 S 0.76393(11) 0.68518(10) 0.81200(10) 0.0255(3) Uani 1 1 d . U . . .
O1 O 0.3155(3) 0.6228(3) 0.9599(2) 0.0220(7) Uani 1 1 d . U . . .
O2 O 0.2493(4) 0.6531(4) 1.0625(3) 0.0351(10) Uani 1 1 d . U . . .
O3 O -0.0818(4) 0.2164(4) 0.4064(3) 0.0386(10) Uani 1 1 d . U . . .
O4 O 0.0331(4) 0.3487(3) 0.3423(3) 0.0358(10) Uani 1 1 d . U . . .
O5 O 0.8274(3) 0.6739(4) 0.8935(3) 0.0363(10) Uani 1 1 d . U . . .
O6 O 0.8109(4) 0.7791(4) 0.7861(4) 0.0445(12) Uani 1 1 d . U . . .
O7 O 0.1158(4) 0.5146(3) 0.4593(3) 0.0298(9) Uani 1 1 d . U . . .
O8 O 0.0593(3) 0.2268(3) 0.5806(3) 0.0249(7) Uani 1 1 d . U . . .
O9 O 0.6143(3) 0.4999(3) 0.8426(3) 0.0245(7) Uani 1 1 d . U . . .
O10 O 0.6538(3) 0.8137(3) 0.7999(3) 0.0228(7) Uani 1 1 d . U . . .
N1 N 0.1211(3) 0.5428(3) 0.8302(3) 0.0189(7) Uani 1 1 d . U . . .
N2 N 0.2292(3) 0.4206(3) 0.8406(3) 0.0180(7) Uani 1 1 d . U . . .
N3 N 0.3244(3) 0.6989(3) 0.7946(3) 0.0156(7) Uani 1 1 d . U . . .
C1 C 0.2393(4) 0.6216(4) 0.9855(3) 0.0227(9) Uani 1 1 d . U . . .
C2 C 0.1279(4) 0.5778(4) 0.9133(3) 0.0206(9) Uani 1 1 d . U . . .
C3 C 0.0393(5) 0.5754(4) 0.9309(4) 0.0267(10) Uani 1 1 d . U . . .
H3 H 0.0468 0.6016 0.9894 0.032 Uiso 1 1 calc R . . . .
C4 C -0.0602(5) 0.5344(4) 0.8622(4) 0.0285(11) Uani 1 1 d . U . . .
H4 H -0.1224 0.5309 0.8729 0.034 Uiso 1 1 calc R . . . .
C5 C -0.0676(4) 0.4989(4) 0.7781(4) 0.0266(10) Uani 1 1 d . U . . .
H5 H -0.1350 0.4708 0.7298 0.032 Uiso 1 1 calc R . . . .
C6 C 0.0250(4) 0.5042(4) 0.7641(4) 0.0233(10) Uani 1 1 d . U . . .
H6 H 0.0192 0.4796 0.7057 0.028 Uiso 1 1 calc R . . . .
C7 C 0.2060(4) 0.4886(3) 0.6937(3) 0.0172(8) Uani 1 1 d . U . . .
C8 C 0.1888(4) 0.5310(4) 0.6192(3) 0.0210(9) Uani 1 1 d . U . . .
H8 H 0.2157 0.6003 0.6280 0.025 Uiso 1 1 calc R . . . .
C9 C 0.1338(4) 0.4749(4) 0.5327(3) 0.0211(9) Uani 1 1 d . U . . .
C10 C 0.0914(4) 0.3712(4) 0.5192(3) 0.0206(9) Uani 1 1 d . U . . .
C11 C 0.1038(4) 0.3273(4) 0.5948(3) 0.0188(8) Uani 1 1 d . U . . .
C12 C 0.1630(4) 0.3848(4) 0.6818(3) 0.0182(8) Uani 1 1 d . U . . .
C13 C 0.1851(4) 0.3484(4) 0.7648(3) 0.0181(8) Uani 1 1 d . U . . .
C14 C 0.1707(4) 0.2543(4) 0.7725(3) 0.0220(9) Uani 1 1 d . U . . .
H14 H 0.1421 0.2056 0.7198 0.026 Uiso 1 1 calc R . . . .
C15 C 0.1979(4) 0.2311(4) 0.8570(4) 0.0233(9) Uani 1 1 d . U . . .
C16 C 0.2389(5) 0.3048(4) 0.9330(4) 0.0250(10) Uani 1 1 d . U . . .
H16 H 0.2561 0.2910 0.9915 0.030 Uiso 1 1 calc R . . . .
C17 C 0.2542(4) 0.3979(4) 0.9222(3) 0.0226(9) Uani 1 1 d . U . . .
H17 H 0.2835 0.4477 0.9743 0.027 Uiso 1 1 calc R . . . .
C18 C 0.4188(4) 0.5904(3) 0.8221(3) 0.0143(7) Uani 1 1 d . U . . .
C19 C 0.4641(4) 0.5291(3) 0.8357(3) 0.0175(8) Uani 1 1 d . U . . .
H19 H 0.4231 0.4655 0.8474 0.021 Uiso 1 1 calc R . . . .
C20 C 0.5681(4) 0.5586(4) 0.8326(3) 0.0189(8) Uani 1 1 d . U . . .
C21 C 0.6327(4) 0.6541(4) 0.8179(3) 0.0191(8) Uani 1 1 d . U . . .
C22 C 0.5908(4) 0.7192(4) 0.8092(3) 0.0192(8) Uani 1 1 d . U . . .
C23 C 0.4841(4) 0.6876(3) 0.8079(3) 0.0166(8) Uani 1 1 d . U . . .
C24 C 0.4280(4) 0.7461(4) 0.7902(3) 0.0167(8) Uani 1 1 d . U . . .
C25 C 0.4684(4) 0.8391(4) 0.7676(3) 0.0211(9) Uani 1 1 d . U . . .
H25 H 0.5399 0.8712 0.7639 0.025 Uiso 1 1 calc R . . . .
C26 C 0.4059(4) 0.8858(4) 0.7503(4) 0.0217(9) Uani 1 1 d . U . . .
C27 C 0.3014(4) 0.8359(4) 0.7550(4) 0.0253(10) Uani 1 1 d . U . . .
H27 H 0.2559 0.8649 0.7432 0.030 Uiso 1 1 calc R . . . .
C28 C 0.2642(4) 0.7441(4) 0.7767(4) 0.0220(9) Uani 1 1 d . U . . .
H28 H 0.1922 0.7108 0.7793 0.026 Uiso 1 1 calc R . . . .
C29 C 0.1609(6) 0.6199(4) 0.4742(4) 0.0328(13) Uani 1 1 d . U . . .
H29A H 0.1308 0.6397 0.5145 0.049 Uiso 1 1 calc GR . . . .
H29B H 0.1422 0.6396 0.4167 0.049 Uiso 1 1 calc GR . . . .
H29C H 0.2406 0.6523 0.5017 0.049 Uiso 1 1 calc GR . . . .
C30 C 0.1075(6) 0.2371(5) 0.4098(4) 0.0369(14) Uani 1 1 d . U . . .
H30A H 0.1839 0.2891 0.4252 0.055 Uiso 1 1 calc GR . . . .
H30B H 0.0826 0.1981 0.3495 0.055 Uiso 1 1 calc GR . . . .
H30C H 0.1015 0.1938 0.4536 0.055 Uiso 1 1 calc GR . . . .
C31 C -0.0437(5) 0.1765(5) 0.5964(4) 0.0338(13) Uani 1 1 d . U . . .
H31A H -0.0323 0.1966 0.6598 0.051 Uiso 1 1 calc GR . . . .
H31B H -0.0734 0.1048 0.5818 0.051 Uiso 1 1 calc GR . . . .
H31C H -0.0953 0.1940 0.5585 0.051 Uiso 1 1 calc GR . . . .
C32 C 0.5490(5) 0.4010(4) 0.8527(4) 0.0274(11) Uani 1 1 d . U . . .
H32A H 0.5299 0.4031 0.9072 0.041 Uiso 1 1 calc GR . . . .
H32B H 0.5904 0.3658 0.8575 0.041 Uiso 1 1 calc GR . . . .
H32C H 0.4820 0.3665 0.8003 0.041 Uiso 1 1 calc GR . . . .
C33 C 0.7365(5) 0.5962(5) 0.7215(4) 0.0339(12) Uani 1 1 d . U . . .
H33A H 0.7004 0.5299 0.7345 0.051 Uiso 1 1 calc GR . . . .
H33B H 0.8052 0.6091 0.7132 0.051 Uiso 1 1 calc GR . . . .
H33C H 0.6885 0.6002 0.6665 0.051 Uiso 1 1 calc GR . . . .
C34 C 0.7185(5) 0.8827(5) 0.8843(5) 0.0371(14) Uani 1 1 d . U . . .
H34A H 0.7714 0.8647 0.9192 0.056 Uiso 1 1 calc GR . . . .
H34B H 0.6708 0.8808 0.9179 0.056 Uiso 1 1 calc GR . . . .
H34C H 0.7576 0.9495 0.8733 0.056 Uiso 1 1 calc GR . . . .
C35 C 0.1825(5) 0.1306(4) 0.8677(4) 0.0285(11) Uani 1 1 d . U . . .
C36 C 0.2699(6) 0.1132(5) 0.8889(5) 0.0363(13) Uani 1 1 d . U . . .
C37 C 0.2520(6) 0.0177(5) 0.8984(5) 0.0380(14) Uani 1 1 d D U . . .
H37 H 0.3134 0.0080 0.9168 0.046 Uiso 0.55 1 calc R . P A 1
H37A H 0.3100 0.0037 0.9054 0.046 Uiso 0.45 1 calc R . P B 2
C42 C 0.1328(7) -0.1609(5) 0.9014(6) 0.0501(19) Uani 1 1 d . U . . .
H42A H 0.2035 -0.1588 0.9223 0.075 Uiso 0.55 1 calc R . P C 1
H42B H 0.0986 -0.1768 0.9480 0.075 Uiso 0.55 1 calc R . P C 1
H42C H 0.0851 -0.2118 0.8464 0.075 Uiso 0.55 1 calc R . P C 1
H42D H 0.1998 -0.1626 0.9053 0.075 Uiso 0.45 1 calc R . P D 2
H42E H 0.1124 -0.1806 0.9544 0.075 Uiso 0.45 1 calc R . P D 2
H42F H 0.0737 -0.2068 0.8470 0.075 Uiso 0.45 1 calc R . P D 2
C44 C 0.4514(4) 0.9842(4) 0.7249(4) 0.0243(10) Uani 1 1 d . U . . .
C45 C 0.4280(5) 0.9909(4) 0.6335(4) 0.0296(11) Uani 1 1 d . U . . .
C46 C 0.4735(6) 1.0851(5) 0.6126(5) 0.0339(12) Uani 1 1 d . U . . .
H46 H 0.4590 1.0905 0.5512 0.041 Uiso 1 1 calc R . . . .
C47 C 0.5390(6) 1.1707(5) 0.6785(5) 0.0363(13) Uani 1 1 d . U . . .
C48 C 0.5619(5) 1.1622(4) 0.7683(5) 0.0336(12) Uani 1 1 d . U . . .
H48 H 0.6068 1.2203 0.8141 0.040 Uiso 1 1 calc R . . . .
C49 C 0.5199(5) 1.0696(4) 0.7921(4) 0.0288(11) Uani 1 1 d . U . . .
C50 C 0.3592(6) 0.8989(5) 0.5612(4) 0.0387(14) Uani 1 1 d . U . . .
H50A H 0.2866 0.8616 0.5668 0.058 Uiso 1 1 calc GR . . . .
H50B H 0.3941 0.8579 0.5674 0.058 Uiso 1 1 calc GR . . . .
H50C H 0.3518 0.9172 0.5021 0.058 Uiso 1 1 calc GR . . . .
C51 C 0.5844(7) 1.2716(6) 0.6541(7) 0.0519(19) Uani 1 1 d . U . . .
H51A H 0.6421 1.3213 0.7071 0.078 Uiso 1 1 calc GR . . . .
H51B H 0.5257 1.2876 0.6331 0.078 Uiso 1 1 calc GR . . . .
H51C H 0.6149 1.2711 0.6062 0.078 Uiso 1 1 calc GR . . . .
C52 C 0.5515(6) 1.0632(5) 0.8904(4) 0.0378(14) Uani 1 1 d . U . . .
H52A H 0.6021 1.0371 0.9028 0.057 Uiso 1 1 calc GR . . . .
H52B H 0.4858 1.0191 0.9040 0.057 Uiso 1 1 calc GR . . . .
H52C H 0.5870 1.1293 0.9279 0.057 Uiso 1 1 calc GR . . . .
C38A C 0.1499(9) -0.0620(9) 0.8822(11) 0.0312(18) Uiso 0.55 1 d D U P E 1
C39A C 0.0636(11) -0.0451(10) 0.8519(9) 0.035(2) Uani 0.55 1 d D U P E 1
H39A H -0.0085 -0.0993 0.8371 0.042 Uiso 0.55 1 calc R . P E 1
C40A C 0.0768(14) 0.0474(12) 0.8420(11) 0.040(4) Uani 0.55 1 d . U P E 1
C41A C 0.3890(16) 0.1992(16) 0.9201(14) 0.047(5) Uani 0.55 1 d . U P F 1
H41D H 0.3976 0.2516 0.9636 0.070 Uiso 0.55 1 calc GR . P F 1
H41E H 0.4065 0.2258 0.8681 0.070 Uiso 0.55 1 calc GR . P F 1
H41F H 0.4387 0.1750 0.9484 0.070 Uiso 0.55 1 calc GR . P F 1
C43A C -0.0251(13) 0.0576(13) 0.8063(17) 0.068(5) Uani 0.55 1 d . U P E 1
H43A H -0.0331 0.0711 0.7455 0.101 Uiso 0.55 1 calc GR . P E 1
H43B H -0.0180 0.1122 0.8458 0.101 Uiso 0.55 1 calc GR . P E 1
H43C H -0.0897 -0.0041 0.8047 0.101 Uiso 0.55 1 calc GR . P E 1
C38B C 0.1523(10) -0.0556(11) 0.8976(14) 0.0312(18) Uiso 0.45 1 d D U P E 2
C39B C 0.0724(14) -0.0322(12) 0.8921(11) 0.035(2) Uani 0.45 1 d D U P E 2
H39B H 0.0065 -0.0798 0.8995 0.042 Uiso 0.45 1 calc R . P E 2
C40B C 0.0834(17) 0.0587(15) 0.8759(14) 0.040(4) Uani 0.45 1 d . U P E 2
C41B C 0.380(2) 0.190(2) 0.8851(18) 0.047(5) Uani 0.45 1 d . U P F 2
H41A H 0.4101 0.2503 0.9300 0.070 Uiso 0.45 1 calc GR . P F 2
H41B H 0.3709 0.2061 0.8251 0.070 Uiso 0.45 1 calc GR . P F 2
H41C H 0.4305 0.1638 0.8978 0.070 Uiso 0.45 1 calc GR . P F 2
C43B C -0.0097(16) 0.0809(17) 0.869(2) 0.068(5) Uani 0.45 1 d . U P E 2
H43D H -0.0104 0.1239 0.8254 0.101 Uiso 0.45 1 calc GR . P E 2
H43E H 0.0013 0.1142 0.9277 0.101 Uiso 0.45 1 calc GR . P E 2
H43F H -0.0797 0.0188 0.8486 0.101 Uiso 0.45 1 calc GR . P E 2
Cl3 Cl 0.6967(2) 0.97617(17) 0.65546(16) 0.0654(6) Uani 1 1 d . U . . .
Cl4 Cl 0.6014(4) 0.7678(2) 0.58123(19) 0.1133(15) Uani 1 1 d . U . . .
C54 C 0.7203(12) 0.8788(8) 0.6340(8) 0.079(3) Uani 1 1 d . U . . .
H54A H 0.7671 0.8961 0.5958 0.095 Uiso 1 1 calc R . . . .
H54B H 0.7608 0.8704 0.6916 0.095 Uiso 1 1 calc R . . . .
Cl5 Cl 0.3942(3) 0.3968(2) 0.6009(2) 0.0877(9) Uani 1 1 d . U . . .
Cl6 Cl 0.3699(2) 0.5377(2) 0.49411(14) 0.0673(6) Uani 1 1 d . U . . .
C55 C 0.4190(8) 0.5168(7) 0.6004(5) 0.0517(19) Uani 1 1 d . U . . .
H55A H 0.4989 0.5626 0.6258 0.062 Uiso 1 1 calc R . . . .
H55B H 0.3849 0.5327 0.6401 0.062 Uiso 1 1 calc R . . . .
Cl1 Cl 0.98021(17) 1.29682(18) 0.88220(18) 0.0616(6) Uani 1 1 d . U . . .
Cl2 Cl 0.8089(2) 1.23272(17) 0.71103(16) 0.0590(5) Uani 1 1 d . U . . .
C53 C 0.8379(6) 1.2379(6) 0.8276(6) 0.0477(17) Uani 1 1 d . U . . .
H53A H 0.8076 1.2749 0.8514 0.057 Uiso 1 1 calc R . . . .
H53B H 0.8031 1.1700 0.8393 0.057 Uiso 1 1 calc R . . . .
C56 C 0.1994(12) 0.0330(11) 0.6389(10) 0.093(3) Uani 1 1 d . U . . .
H56C H 0.1926 -0.0262 0.6055 0.112 Uiso 0.5 1 calc R . P G 2
H56D H 0.2530 0.0501 0.6998 0.112 Uiso 0.5 1 calc R . P G 2
H56A H 0.2170 -0.0116 0.6089 0.112 Uiso 0.5 1 calc R . P H 1
H56B H 0.2057 0.0235 0.7013 0.112 Uiso 0.5 1 calc R . P H 1
Cl7A Cl 0.2936(8) 0.1725(8) 0.6356(7) 0.108(2) Uani 0.5 1 d . U P I 1
Cl8A Cl 0.0675(7) 0.0138(5) 0.5781(6) 0.1023(17) Uani 0.5 1 d . U P I 1
Cl7B Cl 0.2507(8) 0.1320(8) 0.5837(7) 0.108(2) Uani 0.5 1 d . U P I 2
Cl8B Cl 0.0822(7) 0.0053(5) 0.6482(6) 0.1023(17) Uani 0.5 1 d . U P I 2

loop_
_atom_site_aniso_label
_atom_site_aniso_U_11
_atom_site_aniso_U_22
_atom_site_aniso_U_33
_atom_site_aniso_U_23
_atom_site_aniso_U_13
_atom_site_aniso_U_12
Ir 0.01650(9) 0.02060(10) 0.01583(9) 0.00548(6) 0.00545(6) 0.00946(7)
S1 0.0310(7) 0.0278(6) 0.0142(5) 0.0023(4) 0.0040(5) 0.0143(5)
S2 0.0198(6) 0.0278(6) 0.0334(7) 0.0081(5) 0.0132(5) 0.0129(5)
O1 0.0225(17) 0.0265(18) 0.0157(15) -0.0010(13) 0.0029(13) 0.0136(14)
O2 0.033(2) 0.054(3) 0.0196(18) -0.0063(17) 0.0051(16) 0.026(2)
O3 0.031(2) 0.039(2) 0.026(2) -0.0035(18) -0.0003(17) 0.0089(18)
O4 0.053(3) 0.037(2) 0.0168(18) 0.0066(16) 0.0084(17) 0.024(2)
O5 0.0234(19) 0.050(3) 0.036(2) 0.0026(19) 0.0056(17) 0.0214(19)
O6 0.036(2) 0.033(2) 0.082(4) 0.026(2) 0.037(3) 0.0198(19)
O7 0.041(2) 0.0257(19) 0.0159(16) 0.0061(14) 0.0014(15) 0.0152(17)
O8 0.0276(18) 0.0210(17) 0.0197(17) 0.0038(13) 0.0066(14) 0.0077(14)
O9 0.0218(17) 0.0243(17) 0.033(2) 0.0120(15) 0.0098(15) 0.0145(15)
O10 0.0205(16) 0.0198(16) 0.0275(18) 0.0079(14) 0.0100(14) 0.0081(13)
N1 0.0202(18) 0.0182(18) 0.0173(17) 0.0073(14) 0.0045(14) 0.0093(15)
N2 0.0153(17) 0.0181(17) 0.0161(17) 0.0046(13) 0.0024(13) 0.0061(14)
N3 0.0155(16) 0.0144(16) 0.0135(16) 0.0004(13) 0.0015(13) 0.0069(13)
C1 0.026(2) 0.026(2) 0.018(2) 0.0033(17) 0.0059(17) 0.0154(19)
C2 0.022(2) 0.024(2) 0.019(2) 0.0069(17) 0.0073(16) 0.0136(18)
C3 0.030(2) 0.035(3) 0.024(2) 0.010(2) 0.0133(19) 0.021(2)
C4 0.027(2) 0.033(3) 0.032(3) 0.014(2) 0.014(2) 0.017(2)
C5 0.019(2) 0.034(3) 0.028(2) 0.011(2) 0.0079(18) 0.014(2)
C6 0.019(2) 0.028(2) 0.021(2) 0.0066(18) 0.0050(17) 0.0120(19)
C7 0.0147(19) 0.0174(19) 0.0164(18) 0.0016(15) 0.0030(15) 0.0071(16)
C8 0.021(2) 0.021(2) 0.020(2) 0.0061(16) 0.0055(16) 0.0100(18)
C9 0.020(2) 0.026(2) 0.0161(19) 0.0081(16) 0.0042(16) 0.0117(18)
C10 0.022(2) 0.025(2) 0.0146(18) 0.0043(16) 0.0044(16) 0.0127(18)
C11 0.022(2) 0.021(2) 0.0147(18) 0.0042(15) 0.0078(16) 0.0106(17)
C12 0.017(2) 0.022(2) 0.0169(19) 0.0054(15) 0.0066(15) 0.0103(17)
C13 0.017(2) 0.021(2) 0.0166(19) 0.0043(15) 0.0059(15) 0.0089(16)
C14 0.023(2) 0.024(2) 0.020(2) 0.0083(17) 0.0076(18) 0.0119(19)
C15 0.024(2) 0.024(2) 0.022(2) 0.0113(17) 0.0098(18) 0.0114(19)
C16 0.030(3) 0.027(2) 0.018(2) 0.0112(18) 0.0090(19) 0.013(2)
C17 0.024(2) 0.028(2) 0.016(2) 0.0073(17) 0.0066(17) 0.0122(19)
C18 0.0181(18) 0.0194(19) 0.0068(16) 0.0033(14) 0.0055(14) 0.0097(16)
C19 0.0139(18) 0.0168(19) 0.020(2) 0.0068(16) 0.0029(15) 0.0071(16)
C20 0.0175(19) 0.022(2) 0.019(2) 0.0057(16) 0.0054(16) 0.0109(17)
C21 0.0177(19) 0.023(2) 0.018(2) 0.0072(16) 0.0074(16) 0.0105(17)
C22 0.0179(19) 0.022(2) 0.017(2) 0.0067(16) 0.0054(16) 0.0096(16)
C23 0.0172(19) 0.0171(19) 0.0143(19) 0.0033(15) 0.0047(15) 0.0079(16)
C24 0.0185(19) 0.020(2) 0.0123(18) 0.0047(15) 0.0042(15) 0.0102(16)
C25 0.020(2) 0.020(2) 0.022(2) 0.0050(17) 0.0056(17) 0.0095(17)
C26 0.023(2) 0.019(2) 0.023(2) 0.0066(17) 0.0062(18) 0.0103(17)
C27 0.024(2) 0.027(2) 0.028(3) 0.0075(19) 0.0067(19) 0.0153(19)
C28 0.020(2) 0.024(2) 0.023(2) 0.0049(18) 0.0056(18) 0.0123(18)
C29 0.049(4) 0.028(3) 0.019(2) 0.010(2) 0.006(2) 0.020(3)
C30 0.054(4) 0.044(3) 0.025(3) 0.006(2) 0.015(3) 0.033(3)
C31 0.028(3) 0.034(3) 0.027(3) 0.007(2) 0.008(2) 0.006(2)
C32 0.027(3) 0.021(2) 0.037(3) 0.012(2) 0.008(2) 0.015(2)
C33 0.036(3) 0.045(3) 0.031(3) 0.009(2) 0.018(2) 0.025(3)
C34 0.033(3) 0.023(3) 0.040(3) 0.002(2) 0.006(2) 0.006(2)
C35 0.030(2) 0.024(2) 0.028(3) 0.0109(19) 0.008(2) 0.0110(19)
C36 0.038(3) 0.027(3) 0.046(4) 0.014(2) 0.017(3) 0.016(2)
C37 0.041(3) 0.031(3) 0.047(4) 0.015(3) 0.018(3) 0.019(3)
C42 0.058(5) 0.026(3) 0.070(5) 0.019(3) 0.025(4) 0.021(3)
C44 0.022(2) 0.022(2) 0.028(2) 0.0095(17) 0.0059(18) 0.0114(18)
C45 0.034(3) 0.026(2) 0.030(2) 0.0126(19) 0.010(2) 0.016(2)
C46 0.042(3) 0.030(3) 0.035(3) 0.017(2) 0.016(2) 0.020(2)
C47 0.037(3) 0.027(3) 0.050(3) 0.018(2) 0.018(3) 0.017(2)
C48 0.025(3) 0.023(2) 0.046(3) 0.008(2) 0.008(2) 0.008(2)
C49 0.026(2) 0.024(2) 0.034(3) 0.0059(19) 0.006(2) 0.013(2)
C50 0.048(4) 0.032(3) 0.029(3) 0.009(2) 0.007(3) 0.017(3)
C51 0.062(5) 0.032(3) 0.072(5) 0.029(3) 0.034(4) 0.023(3)
C52 0.039(3) 0.038(3) 0.031(3) 0.006(2) 0.003(2) 0.020(3)
C39A 0.037(4) 0.026(4) 0.031(6) 0.012(4) 0.008(6) 0.008(3)
C40A 0.032(3) 0.030(3) 0.056(11) 0.020(5) 0.015(5) 0.012(3)
C41A 0.035(4) 0.034(4) 0.074(14) 0.023(8) 0.019(6) 0.018(3)
C43A 0.034(4) 0.043(7) 0.131(15) 0.046(9) 0.032(7) 0.018(5)
C39B 0.037(4) 0.026(4) 0.031(6) 0.012(4) 0.008(6) 0.008(3)
C40B 0.032(3) 0.030(3) 0.056(11) 0.020(5) 0.015(5) 0.012(3)
C41B 0.035(4) 0.034(4) 0.074(14) 0.023(8) 0.019(6) 0.018(3)
C43B 0.034(4) 0.043(7) 0.131(15) 0.046(9) 0.032(7) 0.018(5)
Cl3 0.0959(18) 0.0487(11) 0.0529(12) 0.0211(9) 0.0216(12) 0.0378(12)
Cl4 0.208(4) 0.0554(15) 0.0448(13) 0.0100(11) 0.0294(19) 0.047(2)
C54 0.141(9) 0.059(5) 0.066(6) 0.030(4) 0.056(6) 0.059(6)
Cl5 0.107(2) 0.0795(18) 0.0776(18) -0.0053(14) -0.0008(16) 0.0660(18)
Cl6 0.0727(15) 0.0939(18) 0.0323(9) 0.0180(10) 0.0200(9) 0.0371(13)
C55 0.062(5) 0.067(5) 0.029(3) 0.003(3) 0.008(3) 0.039(4)
Cl1 0.0442(10) 0.0674(13) 0.0772(15) -0.0065(11) 0.0223(10) 0.0314(10)
Cl2 0.0685(13) 0.0570(12) 0.0552(12) 0.0085(9) 0.0294(10) 0.0293(11)
C53 0.042(4) 0.055(4) 0.052(4) 0.006(3) 0.026(3) 0.023(3)
C56 0.114(7) 0.096(8) 0.089(8) 0.029(6) 0.039(6) 0.064(6)
Cl7A 0.086(5) 0.122(6) 0.140(7) 0.025(4) 0.056(5) 0.062(4)
Cl8A 0.118(3) 0.0455(18) 0.122(5) 0.000(3) 0.030(4) 0.031(2)
Cl7B 0.086(5) 0.122(6) 0.140(7) 0.025(4) 0.056(5) 0.062(4)
Cl8B 0.118(3) 0.0455(18) 0.122(5) 0.000(3) 0.030(4) 0.031(2)

loop_
_atom_type_symbol
_atom_type_description
_atom_type_scat_dispersion_real
_atom_type_scat_dispersion_imag
_atom_type_scat_source
C C 0.0033 0.0016 'International Tables Vol C Tables 4.2.6.8 and 6.1.1.4'
H H 0.0000 0.0000 'International Tables Vol C Tables 4.2.6.8 and 6.1.1.4'
Cl Cl 0.1484 0.1585 'International Tables Vol C Tables 4.2.6.8 and 6.1.1.4'
Ir Ir -1.4442 7.9887 'International Tables Vol C Tables 4.2.6.8 and 6.1.1.4'
N N 0.0061 0.0033 'International Tables Vol C Tables 4.2.6.8 and 6.1.1.4'
O O 0.0106 0.0060 'International Tables Vol C Tables 4.2.6.8 and 6.1.1.4'
S S 0.1246 0.1234 'International Tables Vol C Tables 4.2.6.8 and 6.1.1.4'

loop_
_exptl_crystal_face_index_h
_exptl_crystal_face_index_k
_exptl_crystal_face_index_l
_exptl_crystal_face_perp_dist
-2.00 0.00 -1.00 0.2170
0.00 -2.00 1.00 0.1840
0.00 2.00 -1.00 0.1920
2.00 -1.00 1.00 0.2470
1.00 0.00 2.00 0.1750
-1.00 0.00 -2.00 0.1610
1.00 2.00 -2.00 0.2000
0.00 1.00 -2.00 0.1740
0.00 -1.00 2.00 0.1640
-1.00 0.00 0.00 0.2420
-2.00 2.00 -1.00 0.2810
2.00 -2.00 1.00 0.2660
1.00 0.00 0.00 0.2170
2.00 -1.00 -1.00 0.1970
0.00 -1.00 0.00 0.1800
-2.00 1.00 1.00 0.2700
2.00 -1.00 -2.00 0.1600
1.00 -1.00 -2.00 0.1210
-1.00 1.00 3.00 0.1410
-1.00 0.00 2.00 0.1750
-1.00 -1.00 1.00 0.2450
1.00 0.00 -2.00 0.1230
2.00 1.00 -3.00 0.1590
0.00 -2.00 -3.00 0.1470

loop_
_geom_angle_atom_site_label_1
_geom_angle_atom_site_label_2
_geom_angle_atom_site_label_3
_geom_angle
N1 Ir O1 77.44(15)
N2 Ir O1 95.30(16)
N2 Ir N1 91.36(16)
N2 Ir N3 172.87(16)
N3 Ir O1 88.76(15)
N3 Ir N1 95.25(16)
C7 Ir O1 171.31(17)
C7 Ir N1 95.05(18)
C7 Ir N2 80.35(18)
C7 Ir N3 96.37(18)
C7 Ir C18 90.16(18)
C18 Ir O1 97.60(16)
C18 Ir N1 173.84(17)
C18 Ir N2 92.76(17)
C18 Ir N3 80.88(17)
O3 S1 O4 117.2(3)
O3 S1 C10 109.0(3)
O3 S1 C30 109.6(3)
O4 S1 C10 110.2(3)
O4 S1 C30 106.2(3)
C30 S1 C10 103.7(3)
O5 S2 C21 109.2(3)
O5 S2 C33 109.1(3)
O6 S2 O5 117.3(3)
O6 S2 C21 109.7(3)
O6 S2 C33 106.3(3)
C33 S2 C21 104.5(3)
C1 O1 Ir 116.5(3)
C9 O7 C29 116.9(4)
C11 O8 C31 113.4(4)
C20 O9 C32 117.3(4)
C22 O10 C34 113.1(4)
C2 N1 Ir 114.4(3)
C6 N1 Ir 127.6(4)
C6 N1 C2 118.0(4)
C13 N2 Ir 116.7(3)
C17 N2 Ir 123.7(4)
C17 N2 C13 119.1(4)
C24 N3 Ir 116.4(3)
C28 N3 Ir 124.8(3)
C28 N3 C24 118.7(4)
O1 C1 C2 115.8(4)
O2 C1 O1 125.8(5)
O2 C1 C2 118.3(5)
N1 C2 C1 115.8(4)
N1 C2 C3 122.3(5)
C3 C2 C1 121.9(5)
C4 C3 C2 119.2(5)
C5 C4 C3 118.8(5)
C4 C5 C6 119.5(5)
N1 C6 C5 122.2(5)
C8 C7 Ir 124.9(4)
C8 C7 C12 119.7(4)
C12 C7 Ir 114.9(3)
C9 C8 C7 121.9(5)
O7 C9 C8 122.8(5)
O7 C9 C10 117.8(4)
C8 C9 C10 119.4(4)
C9 C10 S1 123.9(4)
C11 C10 S1 117.1(4)
C11 C10 C9 118.9(4)
O8 C11 C10 118.1(4)
O8 C11 C12 120.6(4)
C12 C11 C10 121.3(5)
C7 C12 C13 114.9(4)
C11 C12 C7 118.7(4)
C11 C12 C13 126.3(5)
N2 C13 C12 112.4(4)
N2 C13 C14 120.3(4)
C14 C13 C12 127.3(5)
C13 C14 C15 120.7(5)
C14 C15 C16 117.8(5)
C14 C15 C35 122.1(5)
C16 C15 C35 120.1(5)
C17 C16 C15 119.6(5)
N2 C17 C16 122.5(5)
C19 C18 Ir 127.3(3)
C19 C18 C23 118.1(4)
C23 C18 Ir 114.6(3)
C18 C19 C20 121.5(4)
O9 C20 C19 123.5(4)
O9 C20 C21 115.9(4)
C19 C20 C21 120.6(4)
C20 C21 S2 117.9(4)
C22 C21 S2 123.5(4)
C22 C21 C20 118.7(4)
O10 C22 C21 119.9(4)
O10 C22 C23 119.6(4)
C23 C22 C21 120.5(4)
C18 C23 C24 114.5(4)
C22 C23 C18 120.4(4)
C22 C23 C24 125.1(4)
N3 C24 C23 113.6(4)
N3 C24 C25 119.6(4)
C25 C24 C23 126.8(4)
C26 C25 C24 121.3(5)
C25 C26 C44 119.5(5)
C27 C26 C25 117.6(5)
C27 C26 C44 122.8(5)
C28 C27 C26 119.4(5)
N3 C28 C27 123.4(5)
C36 C35 C15 121.3(5)
C36 C35 C40A 117.2(9)
C36 C35 C40B 118.2(11)
C40A C35 C15 120.7(9)
C40B C35 C15 119.0(11)
C35 C36 C37 119.5(6)
C35 C36 C41A 121.3(11)
C35 C36 C41B 120.5(14)
C37 C36 C41A 118.1(11)
C37 C36 C41B 119.0(14)
C38A C37 C36 123.0(8)
C38B C37 C36 121.1(9)
C45 C44 C26 120.1(5)
C49 C44 C26 119.5(5)
C49 C44 C45 120.4(5)
C44 C45 C50 120.4(5)
C46 C45 C44 118.1(6)
C46 C45 C50 121.4(6)
C47 C46 C45 122.2(6)
C46 C47 C48 118.6(6)
C46 C47 C51 121.1(7)
C48 C47 C51 120.3(7)
C47 C48 C49 121.0(6)
C44 C49 C52 121.0(5)
C48 C49 C44 119.5(6)
C48 C49 C52 119.5(6)
C37 C38A C42 122.4(10)
C39A C38A C37 116.2(12)
C39A C38A C42 121.2(10)
C38A C39A C40A 122.9(13)
C35 C40A C43A 121.2(14)
C39A C40A C35 120.2(14)
C39A C40A C43A 118.6(14)
C37 C38B C42 119.9(11)
C39B C38B C37 118.1(14)
C39B C38B C42 121.9(11)
C38B C39B C40B 122.6(17)
C35 C40B C43B 120.6(17)
C39B C40B C35 118.7(18)
C39B C40B C43B 120.6(17)
Cl4 C54 Cl3 113.2(8)
Cl5 C55 Cl6 114.1(5)
Cl1 C53 Cl2 109.7(4)
Cl8A C56 Cl7A 101.5(7)
Cl8B C56 Cl7B 114.5(9)

loop_
_geom_bond_atom_site_label_1
_geom_bond_atom_site_label_2
_geom_bond_distance
Ir O1 2.145(4)
Ir N1 2.120(4)
Ir N2 2.031(4)
Ir N3 2.037(4)
Ir C7 1.993(5)
Ir C18 1.998(4)
S1 O3 1.435(5)
S1 O4 1.437(4)
S1 C10 1.776(5)
S1 C30 1.769(7)
S2 O5 1.437(5)
S2 O6 1.433(5)
S2 C21 1.784(5)
S2 C33 1.766(7)
O1 C1 1.282(6)
O2 C1 1.235(6)
O7 C9 1.357(6)
O7 C29 1.434(7)
O8 C11 1.366(6)
O8 C31 1.444(7)
O9 C20 1.357(6)
O9 C32 1.433(6)
O10 C22 1.369(6)
O10 C34 1.435(8)
N1 C2 1.360(7)
N1 C6 1.335(6)
N2 C13 1.376(6)
N2 C17 1.349(6)
N3 C24 1.371(6)
N3 C28 1.344(6)
C1 C2 1.516(7)
C2 C3 1.385(7)
C3 C4 1.383(8)
C4 C5 1.372(8)
C5 C6 1.399(7)
C7 C8 1.394(7)
C7 C12 1.417(7)
C8 C9 1.382(7)
C9 C10 1.417(7)
C10 C11 1.412(7)
C11 C12 1.398(7)
C12 C13 1.466(7)
C13 C14 1.395(7)
C14 C15 1.397(7)
C15 C16 1.400(8)
C15 C35 1.498(8)
C16 C17 1.387(8)
C18 C19 1.387(6)
C18 C23 1.435(6)
C19 C20 1.390(7)
C20 C21 1.416(7)
C21 C22 1.401(7)
C22 C23 1.398(7)
C23 C24 1.472(6)
C24 C25 1.395(7)
C25 C26 1.391(7)
C26 C27 1.386(8)
C26 C44 1.486(7)
C27 C28 1.371(7)
C35 C36 1.384(9)
C35 C40A 1.410(17)
C35 C40B 1.41(2)
C36 C37 1.408(9)
C36 C41A 1.54(2)
C36 C41B 1.52(2)
C37 C38A 1.372(12)
C37 C38B 1.371(14)
C42 C38A 1.500(15)
C42 C38B 1.536(18)
C44 C45 1.410(8)
C44 C49 1.398(8)
C45 C46 1.400(8)
C45 C50 1.502(9)
C46 C47 1.386(10)
C47 C48 1.392(10)
C47 C51 1.512(9)
C48 C49 1.397(8)
C49 C52 1.515(9)
C38A C39A 1.372(14)
C39A C40A 1.38(2)
C40A C43A 1.53(2)
C38B C39B 1.360(15)
C39B C40B 1.39(2)
C40B C43B 1.53(3)
Cl3 C54 1.743(11)
Cl4 C54 1.731(13)
Cl5 C55 1.731(9)
Cl6 C55 1.743(8)
Cl1 C53 1.760(8)
Cl2 C53 1.762(9)
C56 Cl7A 1.974(18)
C56 Cl8A 1.777(17)
C56 Cl7B 1.762(17)
C56 Cl8B 1.618(16)
